data_7719861
loop_
_publ_author_name
'Gragg, Madalyn R.'
'Iwanicki, Allana G.'
'Siegler, Maxime A.'
'McQueen, Tyrel M.'

_publ_section_title
;
 Hydroflux crystal growth of alkali tellurate oxide-hydroxides.
;
_journal_issue 47
_journal_name_full 'Dalton transactions (Cambridge, England : 2003)'
_journal_page_first 17638
_journal_page_last 17645
_journal_paper_doi 10.1039/d5dt01468a
_journal_volume 54
_journal_year 2025
_chemical_formula_moiety 'Cu4 O18 Te6, 2(K) H2'
_chemical_formula_sum 'Cu4 H2 K2 O18 Te6'
_chemical_formula_weight 1385.96
_space_group_crystal_system monoclinic
_space_group_IT_number 14
_space_group_name_Hall '-P 2ybc'
_space_group_name_H-M_alt 'P 1 21/c 1'
_atom_sites_solution_primary direct
_atom_sites_solution_secondary difmap
_audit_creation_method SHELXL-2019/3
_audit_update_record
;
2025-06-22 deposited with the CCDC.	2025-11-07 downloaded from the CCDC.
;
_cell_angle_alpha 90
_cell_angle_beta 109.739(7)
_cell_angle_gamma 90
_cell_formula_units_Z 2
_cell_length_a 13.2352(8)
_cell_length_b 7.8537(4)
_cell_length_c 9.6019(6)
_cell_measurement_reflns_used 4649
_cell_measurement_temperature 213(2)
_cell_measurement_theta_max 30.1460
_cell_measurement_theta_min 3.0540
_cell_volume 939.43(10)
_computing_cell_refinement 'CrysAlisPro 1.171.42.49 (Rigaku OD, 2022)'
_computing_data_collection 'CrysAlisPro 1.171.42.49 (Rigaku OD, 2022)'
_computing_data_reduction 'CrysAlisPro 1.171.42.49 (Rigaku OD, 2022)'
_computing_molecular_graphics 'SHELXTL v6.10 (Sheldrick, 2008)'
_computing_publication_material 'SHELXTL v6.10 (Sheldrick, 2008)'
_computing_structure_refinement 'SHELXL-2018/3 (Sheldrick, 2018)'
_computing_structure_solution 'SHELXS-2018/3 (Sheldrick, 2018)'
_diffrn_ambient_temperature 213(2)
_diffrn_measured_fraction_theta_full 0.999
_diffrn_measured_fraction_theta_max 1.000
_diffrn_measurement_device_type 'SuperNova, Dual, Cu at zero, Atlas'
_diffrn_measurement_method '\w scans'
_diffrn_radiation_monochromator mirror
_diffrn_radiation_source 'SuperNova (Mo) X-ray Source'
_diffrn_radiation_type MoK\a
_diffrn_radiation_wavelength 0.71073
_diffrn_reflns_av_R_equivalents 0.0669
_diffrn_reflns_av_unetI/netI 0.0438
_diffrn_reflns_Laue_measured_fraction_full 0.999
_diffrn_reflns_Laue_measured_fraction_max 1.000
_diffrn_reflns_limit_h_max 18
_diffrn_reflns_limit_h_min -18
_diffrn_reflns_limit_k_max 11
_diffrn_reflns_limit_k_min -11
_diffrn_reflns_limit_l_max 13
_diffrn_reflns_limit_l_min -13
_diffrn_reflns_number 18216
_diffrn_reflns_point_group_measured_fraction_full 0.999
_diffrn_reflns_point_group_measured_fraction_max 1.000
_diffrn_reflns_theta_full 25.242
_diffrn_reflns_theta_max 29.997
_diffrn_reflns_theta_min 3.066
_exptl_absorpt_coefficient_mu 14.129
_exptl_absorpt_correction_T_max 1.000
_exptl_absorpt_correction_T_min 0.438
_exptl_absorpt_correction_type gaussian
_exptl_absorpt_process_details
;
CrysAlisPro 1.171.43.90 (Rigaku Oxford Diffraction, 2023)
Numerical absorption correction based on gaussian integration over
a multifaceted crystal model
Empirical absorption correction using spherical harmonics,
implemented in SCALE3 ABSPACK scaling algorithm.
;
_exptl_crystal_colour 'pale blue'
_exptl_crystal_density_diffrn 4.900
_exptl_crystal_description 'thin needle'
_exptl_crystal_F_000 1220
_exptl_crystal_size_max 0.135
_exptl_crystal_size_mid 0.017
_exptl_crystal_size_min 0.010
_refine_diff_density_max 1.345
_refine_diff_density_min -1.082
_refine_diff_density_rms 0.291
_refine_ls_extinction_method none
_refine_ls_goodness_of_fit_ref 1.044
_refine_ls_hydrogen_treatment undef
_refine_ls_matrix_type full
_refine_ls_number_parameters 136
_refine_ls_number_reflns 2731
_refine_ls_number_restraints 0
_refine_ls_restrained_S_all 1.044
_refine_ls_R_factor_all 0.0448
_refine_ls_R_factor_gt 0.0301
_refine_ls_shift/su_max 0.000
_refine_ls_shift/su_mean 0.000
_refine_ls_structure_factor_coef Fsqd
_refine_ls_weighting_details 'w=1/[\s^2^(Fo^2^)+(0.0177P)^2^+0.7487P] where P=(Fo^2^+2Fc^2^)/3'
_refine_ls_weighting_scheme calc
_refine_ls_wR_factor_gt 0.0557
_refine_ls_wR_factor_ref 0.0605
_reflns_Friedel_coverage 0.000
_reflns_number_gt 2196
_reflns_number_total 2731
_reflns_threshold_expression 'I > 2\s(I)'
_cod_data_source_file d5dt01468a2.cif
_cod_data_source_block xs3344a
_cod_depositor_comments 'Adding full bibliography for 7719860--7719862.cif.'
_cod_original_sg_symbol_H-M 'P 21/c'
_cod_original_formula_sum 'Cu4 K2 O18 Te6 H2'
_cod_database_code 7719861
_shelx_shelxl_version_number 2019/3
_shelx_space_group_comment
;
The symmetry employed for this shelxl refinement is uniquely defined
by the following loop, which should always be used as a source of
symmetry information in preference to the above space-group names.
They are only intended as comments.
;
_oxdiff_exptl_absorpt_empirical_full_min 0.683
_oxdiff_exptl_absorpt_empirical_full_max 1.839
_oxdiff_exptl_absorpt_empirical_details
;
Empirical correction (ABSPACK) includes:
- Absorption correction using spherical harmonics
- Frame scaling
- Detector area scaling
- B-factor corretion
;

loop_
_space_group_symop_operation_xyz
'x, y, z'
'-x, y+1/2, -z+1/2'
'-x, -y, -z'
'x, -y-1/2, z-1/2'

loop_
_atom_site_label
_atom_site_type_symbol
_atom_site_fract_x
_atom_site_fract_y
_atom_site_fract_z
_atom_site_U_iso_or_equiv
_atom_site_adp_type
_atom_site_occupancy
_atom_site_site_symmetry_order
_atom_site_calc_flag
_atom_site_refinement_flags_posn
_atom_site_refinement_flags_adp
_atom_site_refinement_flags_occupancy
_atom_site_disorder_assembly
_atom_site_disorder_group
Te1 Te 0.22990(3) 0.33335(4) 0.58622(4) 0.00880(9) Uani 1 1 d . . . . .
Te2 Te -0.01013(3) 0.98932(4) 0.29975(4) 0.00933(9) Uani 1 1 d . . . . .
Te3 Te 0.51850(3) 0.47497(4) 0.71206(4) 0.00984(9) Uani 1 1 d . . . . .
Cu1 Cu 0.42532(5) 0.16493(8) 0.44920(7) 0.00972(14) Uani 1 1 d . . . . .
Cu2 Cu 0.07239(5) 0.67033(8) 0.54405(7) 0.00925(14) Uani 1 1 d . . . . .
K1 K 0.72477(10) 0.30205(17) 1.11927(15) 0.0178(3) Uani 1 1 d . . . . .
O1 O 0.0636(3) 1.0239(5) 0.1657(4) 0.0148(9) Uani 1 1 d . . . . .
O2 O 0.1865(3) 0.5485(5) 0.5026(4) 0.0124(8) Uani 1 1 d . . . . .
O3 O 0.5537(3) 0.4170(5) 0.9112(4) 0.0106(8) Uani 1 1 d . . . . .
O4 O 0.5179(3) 0.2548(5) 0.6383(4) 0.0120(8) Uani 1 1 d . . . . .
O5 O 0.0266(3) 1.2120(5) 0.3773(4) 0.0148(9) Uani 1 1 d . . . . .
O6 O 0.3531(3) 0.4155(5) 0.7430(4) 0.0119(8) Uani 1 1 d . . . . .
O7 O 0.0977(3) 0.8721(5) 0.4436(4) 0.0140(9) Uani 1 1 d . . . . .
O8 O 0.2979(3) 0.2816(5) 0.4490(4) 0.0157(9) Uani 1 1 d . . . . .
O9 O 0.6751(3) 0.4997(5) 0.7517(5) 0.0173(9) Uani 1 1 d . . . . .

loop_
_atom_site_aniso_label
_atom_site_aniso_U_11
_atom_site_aniso_U_22
_atom_site_aniso_U_33
_atom_site_aniso_U_23
_atom_site_aniso_U_13
_atom_site_aniso_U_12
Te1 0.00827(16) 0.00932(17) 0.00953(18) 0.00016(14) 0.00397(13) 0.00102(13)
Te2 0.01048(17) 0.01012(17) 0.00887(18) 0.00116(14) 0.00523(14) 0.00118(13)
Te3 0.01247(18) 0.00982(17) 0.00820(18) 0.00008(14) 0.00476(14) -0.00102(14)
Cu1 0.0097(3) 0.0110(3) 0.0090(3) -0.0006(3) 0.0039(3) 0.0018(3)
Cu2 0.0115(3) 0.0086(3) 0.0095(3) 0.0014(3) 0.0059(3) 0.0019(3)
K1 0.0113(6) 0.0195(7) 0.0220(7) -0.0021(5) 0.0048(5) 0.0020(5)
O1 0.022(2) 0.012(2) 0.015(2) -0.0013(16) 0.0142(19) -0.0016(17)
O2 0.015(2) 0.0085(19) 0.015(2) 0.0010(15) 0.0060(17) 0.0024(16)
O3 0.0096(19) 0.0131(19) 0.010(2) 0.0025(16) 0.0047(16) -0.0002(15)
O4 0.014(2) 0.013(2) 0.008(2) -0.0027(16) 0.0025(16) -0.0006(16)
O5 0.020(2) 0.0089(19) 0.019(2) -0.0059(16) 0.0124(18) -0.0010(16)
O6 0.012(2) 0.012(2) 0.011(2) 0.0019(16) 0.0034(16) -0.0030(16)
O7 0.014(2) 0.0102(19) 0.018(2) 0.0084(16) 0.0054(17) 0.0034(16)
O8 0.020(2) 0.019(2) 0.010(2) -0.0009(16) 0.0076(17) 0.0047(17)
O9 0.012(2) 0.021(2) 0.018(2) 0.0026(18) 0.0051(18) -0.0044(17)

loop_
_atom_type_symbol
_atom_type_description
_atom_type_scat_dispersion_real
_atom_type_scat_dispersion_imag
_atom_type_scat_source
O O 0.0106 0.0060 'International Tables Vol C Tables 4.2.6.8 and 6.1.1.4'
K K 0.2009 0.2494 'International Tables Vol C Tables 4.2.6.8 and 6.1.1.4'
Cu Cu 0.3201 1.2651 'International Tables Vol C Tables 4.2.6.8 and 6.1.1.4'
Te Te -0.5308 1.6751 'International Tables Vol C Tables 4.2.6.8 and 6.1.1.4'

loop_
_geom_angle_atom_site_label_1
_geom_angle_atom_site_label_2
_geom_angle_atom_site_label_3
_geom_angle
_geom_angle_site_symmetry_1
_geom_angle_site_symmetry_3
_geom_angle_publ_flag
O8 Te1 O2 92.56(18) . . ?
O8 Te1 O6 98.13(18) . . ?
O2 Te1 O6 95.13(16) . . ?
O8 Te1 K1 132.21(13) . 3_667 ?
O2 Te1 K1 66.53(12) . 3_667 ?
O6 Te1 K1 46.16(12) . 3_667 ?
O7 Te2 O1 97.72(18) . . ?
O7 Te2 O5 97.70(17) . . ?
O1 Te2 O5 90.69(17) . . ?
O7 Te2 K1 38.07(13) . 2_656 ?
O1 Te2 K1 59.76(13) . 2_656 ?
O5 Te2 K1 99.66(13) . 2_656 ?
O3 Te3 O4 97.50(16) . . ?
O3 Te3 O9 86.78(17) . . ?
O4 Te3 O9 91.95(17) . . ?
O3 Te3 O6 75.13(15) . . ?
O4 Te3 O6 88.80(16) . . ?
O9 Te3 O6 161.83(15) . . ?
O3 Te3 Cu1 36.16(12) . 4_566 ?
O4 Te3 Cu1 89.92(13) . 4_566 ?
O9 Te3 Cu1 122.45(12) . 4_566 ?
O6 Te3 Cu1 39.38(9) . 4_566 ?
O3 Te3 K1 98.57(12) . 4_565 ?
O4 Te3 K1 45.32(13) . 4_565 ?
O9 Te3 K1 47.13(12) . 4_565 ?
O6 Te3 K1 133.17(10) . 4_565 ?
Cu1 Te3 K1 117.21(3) 4_566 4_565 ?
O8 Cu1 O4 95.96(17) . . ?
O8 Cu1 O3 166.43(17) . 4_565 ?
O4 Cu1 O3 88.89(16) . 4_565 ?
O8 Cu1 O6 91.39(17) . 4_565 ?
O4 Cu1 O6 169.33(17) . 4_565 ?
O3 Cu1 O6 82.28(16) 4_565 4_565 ?
O8 Cu1 O3 109.50(16) . 2_646 ?
O4 Cu1 O3 81.45(15) . 2_646 ?
O3 Cu1 O3 83.72(16) 4_565 2_646 ?
O6 Cu1 O3 103.40(14) 4_565 2_646 ?
O8 Cu1 Te3 136.77(12) . 4_565 ?
O4 Cu1 Te3 121.78(12) . 4_565 ?
O3 Cu1 Te3 34.08(11) 4_565 4_565 ?
O6 Cu1 Te3 48.65(12) 4_565 4_565 ?
O3 Cu1 Te3 97.23(10) 2_646 4_565 ?
O8 Cu1 K1 86.81(13) . 2_646 ?
O4 Cu1 K1 128.69(12) . 2_646 ?
O3 Cu1 K1 100.07(11) 4_565 2_646 ?
O6 Cu1 K1 59.32(12) 4_565 2_646 ?
O3 Cu1 K1 50.19(9) 2_646 2_646 ?
Te3 Cu1 K1 85.03(3) 4_565 2_646 ?
O8 Cu1 K1 140.04(12) . 4_565 ?
O4 Cu1 K1 47.90(12) . 4_565 ?
O3 Cu1 K1 41.40(11) 4_565 4_565 ?
O6 Cu1 K1 122.48(12) 4_565 4_565 ?
O3 Cu1 K1 84.51(10) 2_646 4_565 ?
Te3 Cu1 K1 73.93(3) 4_565 4_565 ?
K1 Cu1 K1 127.09(3) 2_646 4_565 ?
O2 Cu2 O7 91.36(17) . . ?
O2 Cu2 O1 86.83(17) . 4_576 ?
O7 Cu2 O1 172.61(17) . 4_576 ?
O2 Cu2 O5 169.78(17) . 3_576 ?
O7 Cu2 O5 93.25(17) . 3_576 ?
O1 Cu2 O5 87.44(17) 4_576 3_576 ?
O2 Cu2 K1 79.02(12) . 3_667 ?
O7 Cu2 K1 101.79(12) . 3_667 ?
O1 Cu2 K1 70.83(13) 4_576 3_667 ?
O5 Cu2 K1 91.10(12) 3_576 3_667 ?
O2 Cu2 K1 47.27(12) . 2_656 ?
O7 Cu2 K1 44.52(12) . 2_656 ?
O1 Cu2 K1 132.39(13) 4_576 2_656 ?
O5 Cu2 K1 135.44(12) 3_576 2_656 ?
K1 Cu2 K1 86.15(3) 3_667 2_656 ?
O3 K1 O7 110.82(13) . 2_646 ?
O3 K1 O2 107.85(12) . 2_646 ?
O7 K1 O2 61.40(12) 2_646 2_646 ?
O3 K1 O4 60.02(12) . 4_566 ?
O7 K1 O4 170.68(13) 2_646 4_566 ?
O2 K1 O4 118.06(12) 2_646 4_566 ?
O3 K1 O9 110.73(12) . 4_566 ?
O7 K1 O9 128.38(13) 2_646 4_566 ?
O2 K1 O9 77.66(12) 2_646 4_566 ?
O4 K1 O9 58.08(11) 4_566 4_566 ?
O3 K1 O6 74.90(12) . 3_667 ?
O7 K1 O6 114.49(12) 2_646 3_667 ?
O2 K1 O6 175.55(12) 2_646 3_667 ?
O4 K1 O6 66.28(11) 4_566 3_667 ?
O9 K1 O6 104.83(12) 4_566 3_667 ?
O3 K1 O1 128.09(12) . 2_646 ?
O7 K1 O1 54.34(11) 2_646 2_646 ?
O2 K1 O1 104.43(11) 2_646 2_646 ?
O4 K1 O1 131.68(12) 4_566 2_646 ?
O9 K1 O1 115.17(11) 4_566 2_646 ?
O6 K1 O1 71.21(11) 3_667 2_646 ?
O3 K1 Cu1 42.97(9) . 2_656 ?
O7 K1 Cu1 106.48(9) 2_646 2_656 ?
O2 K1 Cu1 145.48(9) 2_646 2_656 ?
O4 K1 Cu1 68.42(8) 4_566 2_656 ?
O9 K1 Cu1 124.76(9) 4_566 2_656 ?
O6 K1 Cu1 35.54(7) 3_667 2_656 ?
O1 K1 Cu1 89.74(7) 2_646 2_656 ?
O3 K1 Cu2 153.23(10) . 3_667 ?
O7 K1 Cu2 74.51(9) 2_646 3_667 ?
O2 K1 Cu2 97.75(9) 2_646 3_667 ?
O4 K1 Cu2 114.36(9) 4_566 3_667 ?
O9 K1 Cu2 81.87(9) 4_566 3_667 ?
O6 K1 Cu2 79.10(8) 3_667 3_667 ?
O1 K1 Cu2 33.30(7) 2_646 3_667 ?
Cu1 K1 Cu2 110.33(4) 2_656 3_667 ?
O3 K1 Cu2 109.75(10) . 2_646 ?
O7 K1 Cu2 30.63(8) 2_646 2_646 ?
O2 K1 Cu2 31.02(8) 2_646 2_646 ?
O4 K1 Cu2 147.12(9) 4_566 2_646 ?
O9 K1 Cu2 105.41(9) 4_566 2_646 ?
O6 K1 Cu2 145.02(9) 3_667 2_646 ?
O1 K1 Cu2 80.27(8) 2_646 2_646 ?
Cu1 K1 Cu2 127.84(4) 2_656 2_646 ?
Cu2 K1 Cu2 88.18(3) 3_667 2_646 ?
O3 K1 Cu1 29.68(9) . 4_566 ?
O7 K1 Cu1 140.12(10) 2_646 4_566 ?
O2 K1 Cu1 113.77(9) 2_646 4_566 ?
O4 K1 Cu1 30.59(8) 4_566 4_566 ?
O9 K1 Cu1 83.30(9) 4_566 4_566 ?
O6 K1 Cu1 70.39(8) 3_667 4_566 ?
O1 K1 Cu1 140.56(8) 2_646 4_566 ?
Cu1 K1 Cu1 52.91(3) 2_656 4_566 ?
Cu2 K1 Cu1 141.16(5) 3_667 4_566 ?
Cu2 K1 Cu1 130.44(4) 2_646 4_566 ?
O3 K1 Te3 82.70(9) . 4_566 ?
O7 K1 Te3 157.05(9) 2_646 4_566 ?
O2 K1 Te3 97.32(9) 2_646 4_566 ?
O4 K1 Te3 27.87(8) 4_566 4_566 ?
O9 K1 Te3 30.48(8) 4_566 4_566 ?
O6 K1 Te3 86.45(8) 3_667 4_566 ?
O1 K1 Te3 131.74(8) 2_646 4_566 ?
Cu1 K1 Te3 96.04(3) 2_656 4_566 ?
Cu2 K1 Te3 102.05(4) 3_667 4_566 ?
Cu2 K1 Te3 128.28(4) 2_646 4_566 ?
Cu1 K1 Te3 53.72(2) 4_566 4_566 ?
Te2 O1 Cu2 116.6(2) . 4_575 ?
Te2 O1 K1 91.26(14) . 2_656 ?
Cu2 O1 K1 75.87(13) 4_575 2_656 ?
Te1 O2 Cu2 120.2(2) . . ?
Te1 O2 K1 135.9(2) . 2_656 ?
Cu2 O2 K1 101.71(15) . 2_656 ?
Te3 O3 Cu1 109.76(18) . 4_566 ?
Te3 O3 Cu1 109.05(17) . 2_656 ?
Cu1 O3 Cu1 96.28(16) 4_566 2_656 ?
Te3 O3 K1 135.9(2) . . ?
Cu1 O3 K1 108.92(16) 4_566 . ?
Cu1 O3 K1 86.84(12) 2_656 . ?
Te3 O4 Cu1 127.6(2) . . ?
Te3 O4 K1 106.82(16) . 4_565 ?
Cu1 O4 K1 101.51(16) . 4_565 ?
Te2 O5 Cu2 118.1(2) . 3_576 ?
Te1 O6 Cu1 132.0(2) . 4_566 ?
Te1 O6 Te3 123.24(19) . . ?
Cu1 O6 Te3 91.96(15) 4_566 . ?
Te1 O6 K1 105.77(16) . 3_667 ?
Cu1 O6 K1 85.13(14) 4_566 3_667 ?
Te3 O6 K1 112.91(14) . 3_667 ?
Te2 O7 Cu2 123.7(2) . . ?
Te2 O7 K1 116.52(19) . 2_656 ?
Cu2 O7 K1 104.85(16) . 2_656 ?
Te1 O8 Cu1 137.2(2) . . ?
Te3 O9 K1 102.40(16) . 4_565 ?

loop_
_geom_bond_atom_site_label_1
_geom_bond_atom_site_label_2
_geom_bond_distance
_geom_bond_site_symmetry_2
_geom_bond_publ_flag
Te1 O8 1.874(4) . ?
Te1 O2 1.876(4) . ?
Te1 O6 1.919(4) . ?
Te1 K1 3.9256(14) 3_667 ?
Te2 O7 1.860(4) . ?
Te2 O1 1.880(4) . ?
Te2 O5 1.899(4) . ?
Te2 K1 3.8792(14) 2_656 ?
Te3 O3 1.865(4) . ?
Te3 O4 1.867(4) . ?
Te3 O9 1.986(4) . ?
Te3 O6 2.353(4) . ?
Te3 Cu1 3.1320(8) 4_566 ?
Te3 K1 3.8240(14) 4_565 ?
Cu1 O8 1.918(4) . ?
Cu1 O4 1.948(4) . ?
Cu1 O3 1.963(4) 4_565 ?
Cu1 O6 1.989(4) 4_565 ?
Cu1 O3 2.327(4) 2_646 ?
Cu1 K1 3.4085(14) 2_646 ?
Cu1 K1 3.7510(15) 4_565 ?
Cu2 O2 1.940(4) . ?
Cu2 O7 1.942(4) . ?
Cu2 O1 1.948(4) 4_576 ?
Cu2 O5 1.951(4) 3_576 ?
Cu2 K1 3.4413(15) 3_667 ?
Cu2 K1 3.6851(15) 2_656 ?
K1 O3 2.622(4) . ?
K1 O7 2.673(4) 2_646 ?
K1 O2 2.764(4) 2_646 ?
K1 O4 2.840(4) 4_566 ?
K1 O9 2.869(5) 4_566 ?
K1 O6 2.942(4) 3_667 ?
K1 O1 3.352(4) 2_646 ?

loop_
_geom_torsion_atom_site_label_1
_geom_torsion_atom_site_label_2
_geom_torsion_atom_site_label_3
_geom_torsion_atom_site_label_4
_geom_torsion
_geom_torsion_site_symmetry_1
_geom_torsion_site_symmetry_2
_geom_torsion_site_symmetry_3
_geom_torsion_site_symmetry_4
_geom_torsion_publ_flag
O7 Te2 O1 Cu2 77.7(2) . . . 4_575 ?
O5 Te2 O1 Cu2 175.6(2) . . . 4_575 ?
K1 Te2 O1 Cu2 74.81(19) 2_656 . . 4_575 ?
O7 Te2 O1 K1 2.92(15) . . . 2_656 ?
O5 Te2 O1 K1 100.79(14) . . . 2_656 ?
O8 Te1 O2 Cu2 162.1(2) . . . . ?
O6 Te1 O2 Cu2 -99.5(2) . . . . ?
K1 Te1 O2 Cu2 -62.40(19) 3_667 . . . ?
O8 Te1 O2 K1 -38.2(3) . . . 2_656 ?
O6 Te1 O2 K1 60.2(3) . . . 2_656 ?
K1 Te1 O2 K1 97.4(3) 3_667 . . 2_656 ?
O4 Te3 O3 Cu1 -79.5(2) . . . 4_566 ?
O9 Te3 O3 Cu1 -171.0(2) . . . 4_566 ?
O6 Te3 O3 Cu1 7.25(16) . . . 4_566 ?
K1 Te3 O3 Cu1 -125.27(15) 4_565 . . 4_566 ?
O4 Te3 O3 Cu1 176.21(18) . . . 2_656 ?
O9 Te3 O3 Cu1 84.66(19) . . . 2_656 ?
O6 Te3 O3 Cu1 -97.05(18) . . . 2_656 ?
Cu1 Te3 O3 Cu1 -104.3(2) 4_566 . . 2_656 ?
K1 Te3 O3 Cu1 130.43(13) 4_565 . . 2_656 ?
O4 Te3 O3 K1 70.4(3) . . . . ?
O9 Te3 O3 K1 -21.1(3) . . . . ?
O6 Te3 O3 K1 157.1(3) . . . . ?
Cu1 Te3 O3 K1 149.9(4) 4_566 . . . ?
K1 Te3 O3 K1 24.6(3) 4_565 . . . ?
O3 Te3 O4 Cu1 145.6(3) . . . . ?
O9 Te3 O4 Cu1 -127.4(3) . . . . ?
O6 Te3 O4 Cu1 70.8(3) . . . . ?
Cu1 Te3 O4 Cu1 110.2(3) 4_566 . . . ?
K1 Te3 O4 Cu1 -119.7(3) 4_565 . . . ?
O3 Te3 O4 K1 -94.66(17) . . . 4_565 ?
O9 Te3 O4 K1 -7.65(17) . . . 4_565 ?
O6 Te3 O4 K1 -169.49(15) . . . 4_565 ?
Cu1 Te3 O4 K1 -130.12(12) 4_566 . . 4_565 ?
O7 Te2 O5 Cu2 -112.2(2) . . . 3_576 ?
O1 Te2 O5 Cu2 149.9(2) . . . 3_576 ?
K1 Te2 O5 Cu2 -150.71(18) 2_656 . . 3_576 ?
O1 Te2 O7 Cu2 -136.7(3) . . . . ?
O5 Te2 O7 Cu2 131.5(3) . . . . ?
K1 Te2 O7 Cu2 -132.6(4) 2_656 . . . ?
O1 Te2 O7 K1 -4.1(2) . . . 2_656 ?
O5 Te2 O7 K1 -95.9(2) . . . 2_656 ?
O2 Te1 O8 Cu1 142.7(3) . . . . ?
O6 Te1 O8 Cu1 47.1(3) . . . . ?
K1 Te1 O8 Cu1 82.5(4) 3_667 . . . ?
